data_4110926
loop_
_publ_author_name
'Robert T. Yu'
'Tomislav Rovis'

_publ_section_title
;
 Enantioselective Rhodium-Catalyzed [2+2+2] Cycloaddition of Alkenyl
 Isocyanates and Terminal Alkynes: Application to the Total Synthesis of
 (+)-Lasubine II
;
_journal_name_full 'Journal of the American Chemical Society'
_journal_page_first 12370
_journal_page_last 12371
_journal_paper_doi 10.1021/ja064868m
_journal_volume 128
_journal_year 2006
_chemical_absolute_configuration ad
_chemical_formula_sum 'C14 H14 Br N O'
_chemical_formula_weight 292.17
_chemical_name_systematic
;

 ?

;
_space_group_IT_number 4
_symmetry_cell_setting monoclinic
_symmetry_space_group_name_Hall 'P 2yb'
_symmetry_space_group_name_H-M 'P 1 21 1'
_atom_sites_solution_hydrogens geom
_atom_sites_solution_primary direct
_atom_sites_solution_secondary difmap
_audit_creation_method 'Bruker SHELXTL'
_cell_angle_alpha 90.00
_cell_angle_beta 91.258(3)
_cell_angle_gamma 90.00
_cell_formula_units_Z 4
_cell_length_a 12.2073(5)
_cell_length_b 7.8184(4)
_cell_length_c 12.9408(6)
_cell_measurement_reflns_used 6911
_cell_measurement_temperature 100
_cell_measurement_theta_max 34.44
_cell_measurement_theta_min 3.04
_cell_volume 1234.79(10)
_computing_cell_refinement 'Bruker SMART'
_computing_data_collection 'Bruker SMART'
_computing_data_reduction 'Bruker SAINT'
_computing_molecular_graphics 'Bruker SHELXTL'
_computing_publication_material 'Bruker SHELXTL'
_computing_structure_refinement ' 'Bruker SHELXTL'
_computing_structure_solution 'Bruker SHELXTL'
_diffrn_ambient_temperature 373(2)
_diffrn_measured_fraction_theta_full 0.991
_diffrn_measured_fraction_theta_max 0.991
_diffrn_measurement_device_type 'Bruker Apex2 CCD area detector'
_diffrn_measurement_method 'phi and omega scans'
_diffrn_radiation_monochromator graphite
_diffrn_radiation_source 'fine-focus sealed tube'
_diffrn_radiation_type MoK\a
_diffrn_radiation_wavelength 0.71073
_diffrn_reflns_av_R_equivalents 0.0466
_diffrn_reflns_av_sigmaI/netI 0.0581
_diffrn_reflns_limit_h_max 19
_diffrn_reflns_limit_h_min -19
_diffrn_reflns_limit_k_max 12
_diffrn_reflns_limit_k_min -12
_diffrn_reflns_limit_l_max 19
_diffrn_reflns_limit_l_min -21
_diffrn_reflns_number 50738
_diffrn_reflns_theta_full 35.41
_diffrn_reflns_theta_max 35.41
_diffrn_reflns_theta_min 1.57
_exptl_absorpt_coefficient_mu 3.311
_exptl_absorpt_correction_T_max 0.7183
_exptl_absorpt_correction_T_min 0.6062
_exptl_absorpt_correction_type multi-scan
_exptl_absorpt_process_details 'SADABS, Sheldrick, 1997'
_exptl_crystal_colour 'clear pale yellow'
_exptl_crystal_density_diffrn 1.572
_exptl_crystal_description rectangular
_exptl_crystal_F_000 592
_exptl_crystal_size_max 0.17
_exptl_crystal_size_mid 0.15
_exptl_crystal_size_min 0.11
_refine_diff_density_max 0.415
_refine_diff_density_min -0.553
_refine_diff_density_rms 0.081
_refine_ls_abs_structure_details 'Flack H D (1983), Acta Cryst. A39, 876-881'
_refine_ls_abs_structure_Flack 0.005(5)
_refine_ls_goodness_of_fit_ref 0.940
_refine_ls_hydrogen_treatment constr
_refine_ls_matrix_type full
_refine_ls_number_parameters 308
_refine_ls_number_reflns 10905
_refine_ls_number_restraints 1
_refine_ls_restrained_S_all 0.940
_refine_ls_R_factor_all 0.0722
_refine_ls_R_factor_gt 0.0350
_refine_ls_shift/su_max 0.002
_refine_ls_shift/su_mean 0.000
_refine_ls_structure_factor_coef Fsqd
_refine_ls_weighting_details 'calc w=1/[\s^2^(Fo^2^)+(0.0402P)^2^+0.0000P] where P=(Fo^2^+2Fc^2^)/3'
_refine_ls_weighting_scheme calc
_refine_ls_wR_factor_gt 0.0719
_refine_ls_wR_factor_ref 0.0811
_reflns_number_gt 7475
_reflns_number_total 10905
_reflns_threshold_expression >2sigma(I)
_cod_data_source_file ja064868msi20060708_040958.cif
_cod_data_source_block rovis22a
_cod_database_code 4110926

loop_
_symmetry_equiv_pos_as_xyz
'x, y, z'
'-x, y+1/2, -z'

loop_
_atom_site_label
_atom_site_type_symbol
_atom_site_fract_x
_atom_site_fract_y
_atom_site_fract_z
_atom_site_U_iso_or_equiv
_atom_site_adp_type
_atom_site_occupancy
_atom_site_symmetry_multiplicity
_atom_site_calc_flag
_atom_site_refinement_flags
Br1A Br 1.129476(15) 1.17422(3) 0.791596(17) 0.03719(7) Uani 1 1 d .
N1A N 1.78166(11) 1.1759(3) 1.12375(11) 0.0230(3) Uani 1 1 d .
O1A O 1.69384(10) 1.1933(3) 1.27516(10) 0.0342(4) Uani 1 1 d .
C1A C 1.78190(13) 1.1803(3) 1.01011(13) 0.0217(3) Uani 1 1 d .
H1AA H 1.7899 1.2992 0.9875 0.026 Uiso 1 1 calc R
C2A C 1.88793(14) 1.0840(3) 0.98869(15) 0.0327(5) Uani 1 1 d .
H2AA H 1.9170 1.1168 0.9224 0.039 Uiso 1 1 calc R
H2AB H 1.8761 0.9614 0.9893 0.039 Uiso 1 1 calc R
C3A C 1.96502(14) 1.1386(4) 1.07737(15) 0.0357(6) Uani 1 1 d .
H3AA H 2.0005 1.2463 1.0618 0.043 Uiso 1 1 calc R
H3AB H 2.0208 1.0525 1.0905 0.043 Uiso 1 1 calc R
C4A C 1.89031(13) 1.1572(3) 1.17026(15) 0.0270(4) Uani 1 1 d .
H4AA H 1.8944 1.0566 1.2141 0.032 Uiso 1 1 calc R
H4AB H 1.9101 1.2570 1.2111 0.032 Uiso 1 1 calc R
C5A C 1.69092(14) 1.1934(3) 1.18003(14) 0.0245(4) Uani 1 1 d .
C6A C 1.58696(14) 1.2096(2) 1.11985(14) 0.0238(4) Uani 1 1 d .
H6AA H 1.5254 1.2501 1.1532 0.029 Uiso 1 1 calc R
C7A C 1.57745(12) 1.1685(3) 1.01954(13) 0.0183(3) Uani 1 1 d .
C8A C 1.67762(13) 1.1087(3) 0.96353(14) 0.0218(4) Uani 1 1 d .
H8AA H 1.6808 0.9847 0.9656 0.026 Uiso 1 1 calc R
H8AB H 1.6715 1.1432 0.8916 0.026 Uiso 1 1 calc R
C9A C 1.47012(12) 1.1718(3) 0.96459(13) 0.0192(3) Uani 1 1 d .
C10A C 1.37492(13) 1.1235(2) 1.01486(15) 0.0223(4) Uani 1 1 d .
H10A H 1.3795 1.0873 1.0833 0.027 Uiso 1 1 calc R
C11A C 1.27355(13) 1.1285(3) 0.96432(16) 0.0260(4) Uani 1 1 d .
H11A H 1.2104 1.0981 0.9988 0.031 Uiso 1 1 calc R
C12A C 1.26755(13) 1.1793(3) 0.86232(16) 0.0243(4) Uani 1 1 d .
C13A C 1.36008(14) 1.2305(3) 0.81011(16) 0.0266(4) Uani 1 1 d .
H13A H 1.3546 1.2674 0.7419 0.032 Uiso 1 1 calc R
C14A C 1.46110(14) 1.2256(2) 0.86182(15) 0.0230(4) Uani 1 1 d .
H14A H 1.5237 1.2588 0.8274 0.028 Uiso 1 1 calc R
Br1 Br 0.858970(14) 0.92937(3) 0.711567(16) 0.03399(6) Uani 1 1 d .
N1 N 0.21235(11) 0.9645(2) 0.37053(12) 0.0235(4) Uani 1 1 d .
O1 O 0.30175(10) 0.9083(2) 0.22297(10) 0.0313(3) Uani 1 1 d .
C1 C 0.21165(13) 1.0323(3) 0.47636(14) 0.0238(4) Uani 1 1 d .
H1A H 0.2133 1.1574 0.4729 0.029 Uiso 1 1 calc R
C2 C 0.09964(13) 0.9774(3) 0.51204(15) 0.0325(5) Uani 1 1 d .
H2A H 0.0733 1.0536 0.5652 0.039 Uiso 1 1 calc R
H2B H 0.1016 0.8616 0.5389 0.039 Uiso 1 1 calc R
C3 C 0.02706(14) 0.9885(3) 0.41419(16) 0.0312(5) Uani 1 1 d .
H3A H -0.0011 1.1035 0.4046 0.037 Uiso 1 1 calc R
H3B H -0.0342 0.9098 0.4180 0.037 Uiso 1 1 calc R
C4 C 0.10269(13) 0.9390(4) 0.32570(15) 0.0292(4) Uani 1 1 d .
H4A H 0.0916 0.8208 0.3053 0.035 Uiso 1 1 calc R
H4B H 0.0904 1.0121 0.2660 0.035 Uiso 1 1 calc R
C5 C 0.30443(13) 0.9482(3) 0.31591(14) 0.0235(4) Uani 1 1 d .
C6 C 0.40823(13) 0.9704(3) 0.37431(14) 0.0242(4) Uani 1 1 d .
H6A H 0.4726 0.9799 0.3377 0.029 Uiso 1 1 calc R
C7 C 0.41448(13) 0.9776(2) 0.47804(14) 0.0199(4) Uani 1 1 d .
C8 C 0.31004(13) 0.9726(3) 0.53869(14) 0.0251(4) Uani 1 1 d .
H8A H 0.2975 0.8564 0.5620 0.030 Uiso 1 1 calc R
H8B H 0.3188 1.0444 0.5994 0.030 Uiso 1 1 calc R
C9 C 0.52074(13) 0.9747(2) 0.53490(14) 0.0203(4) Uani 1 1 d .
C10 C 0.61853(14) 1.0219(3) 0.48741(15) 0.0251(4) Uani 1 1 d .
H10B H 0.6162 1.0608 0.4195 0.030 Uiso 1 1 calc R
C11 C 0.71809(14) 1.0117(3) 0.53959(16) 0.0269(4) Uani 1 1 d .
H11B H 0.7823 1.0433 0.5072 0.032 Uiso 1 1 calc R
C12 C 0.72131(13) 0.9537(3) 0.64084(16) 0.0247(4) Uani 1 1 d .
C13 C 0.62648(13) 0.9090(3) 0.69076(15) 0.0262(4) Uani 1 1 d .
H13B H 0.6297 0.8719 0.7590 0.031 Uiso 1 1 calc R
C14 C 0.52669(12) 0.9199(3) 0.63811(13) 0.0240(4) Uani 1 1 d .
H14B H 0.4628 0.8905 0.6716 0.029 Uiso 1 1 calc R

loop_
_atom_site_aniso_label
_atom_site_aniso_U_11
_atom_site_aniso_U_22
_atom_site_aniso_U_33
_atom_site_aniso_U_23
_atom_site_aniso_U_13
_atom_site_aniso_U_12
Br1A 0.01877(8) 0.04795(15) 0.04455(15) -0.00833(12) -0.00621(8) 0.00123(9)
N1A 0.0190(6) 0.0352(9) 0.0150(7) -0.0009(8) 0.0025(5) 0.0017(7)
O1A 0.0300(6) 0.0586(11) 0.0141(7) -0.0043(8) 0.0042(5) 0.0054(8)
C1A 0.0214(6) 0.0281(9) 0.0157(8) 0.0028(8) 0.0040(5) -0.0016(7)
C2A 0.0188(7) 0.0575(14) 0.0221(10) -0.0034(9) 0.0055(7) 0.0026(8)
C3A 0.0179(7) 0.0617(17) 0.0275(11) -0.0005(11) 0.0030(7) -0.0051(9)
C4A 0.0202(7) 0.0365(12) 0.0244(10) 0.0002(10) -0.0005(7) 0.0003(8)
C5A 0.0219(7) 0.0339(11) 0.0178(10) -0.0011(8) 0.0039(6) 0.0017(8)
C6A 0.0207(7) 0.0310(11) 0.0199(10) -0.0002(7) 0.0059(6) 0.0025(7)
C7A 0.0179(6) 0.0198(8) 0.0173(9) 0.0028(8) 0.0041(5) -0.0007(7)
C8A 0.0186(7) 0.0289(10) 0.0180(9) -0.0006(7) 0.0033(6) 0.0039(6)
C9A 0.0175(6) 0.0198(8) 0.0204(9) -0.0014(8) 0.0040(5) -0.0001(7)
C10A 0.0212(7) 0.0234(9) 0.0225(10) 0.0023(7) 0.0062(6) 0.0012(6)
C11A 0.0166(7) 0.0222(9) 0.0396(12) -0.0026(8) 0.0076(7) 0.0003(6)
C12A 0.0172(6) 0.0249(9) 0.0308(11) -0.0046(9) -0.0006(6) 0.0004(8)
C13A 0.0222(8) 0.0352(11) 0.0224(10) 0.0006(8) -0.0013(7) -0.0007(7)
C14A 0.0196(7) 0.0285(10) 0.0209(9) 0.0006(8) 0.0017(6) -0.0019(6)
Br1 0.01796(7) 0.04667(14) 0.03706(13) -0.00766(11) -0.00572(7) -0.00034(9)
N1 0.0178(6) 0.0363(10) 0.0164(8) -0.0034(7) 0.0000(5) 0.0040(6)
O1 0.0271(6) 0.0499(10) 0.0169(7) -0.0022(8) 0.0012(5) 0.0075(7)
C1 0.0200(7) 0.0340(10) 0.0176(9) -0.0018(8) 0.0041(6) 0.0030(7)
C2 0.0195(7) 0.0564(15) 0.0217(10) -0.0010(9) 0.0044(7) 0.0010(8)
C3 0.0176(7) 0.0473(13) 0.0287(11) -0.0046(9) 0.0017(7) 0.0047(7)
C4 0.0184(7) 0.0434(13) 0.0257(10) -0.0080(11) -0.0034(7) 0.0067(9)
C5 0.0203(7) 0.0310(11) 0.0193(9) 0.0015(8) 0.0028(6) 0.0049(7)
C6 0.0178(7) 0.0370(11) 0.0180(9) 0.0009(8) 0.0045(6) 0.0013(7)
C7 0.0177(7) 0.0222(9) 0.0201(9) 0.0019(7) 0.0037(6) 0.0001(6)
C8 0.0183(7) 0.0408(12) 0.0163(9) -0.0029(8) 0.0037(6) 0.0000(7)
C9 0.0166(6) 0.0230(9) 0.0213(9) -0.0020(7) 0.0028(6) -0.0003(6)
C10 0.0202(7) 0.0324(11) 0.0229(10) 0.0031(8) 0.0057(7) -0.0009(7)
C11 0.0182(7) 0.0327(11) 0.0301(11) 0.0007(8) 0.0061(7) -0.0017(7)
C12 0.0154(6) 0.0265(11) 0.0321(11) -0.0062(9) -0.0024(6) -0.0006(7)
C13 0.0203(7) 0.0352(11) 0.0231(10) 0.0014(9) -0.0015(6) -0.0037(8)
C14 0.0173(6) 0.0353(10) 0.0193(9) 0.0019(9) 0.0008(6) -0.0041(8)

loop_
_atom_type_symbol
_atom_type_description
_atom_type_scat_dispersion_real
_atom_type_scat_dispersion_imag
_atom_type_scat_source
C C 0.0033 0.0016 'International Tables Vol C Tables 4.2.6.8 and 6.1.1.4'
H H 0.0000 0.0000 'International Tables Vol C Tables 4.2.6.8 and 6.1.1.4'
N N 0.0061 0.0033 'International Tables Vol C Tables 4.2.6.8 and 6.1.1.4'
O O 0.0106 0.0060 'International Tables Vol C Tables 4.2.6.8 and 6.1.1.4'
Br Br -0.2901 2.4595 'International Tables Vol C Tables 4.2.6.8 and 6.1.1.4'

loop_
_geom_angle_atom_site_label_1
_geom_angle_atom_site_label_2
_geom_angle_atom_site_label_3
_geom_angle
C5A N1A C4A 122.76(15)
C5A N1A C1A 123.94(14)
C4A N1A C1A 113.27(13)
N1A C1A C8A 111.81(14)
N1A C1A C2A 100.96(14)
C8A C1A C2A 117.18(17)
C1A C2A C3A 103.68(17)
C2A C3A C4A 104.38(14)
N1A C4A C3A 103.80(15)
O1A C5A N1A 122.35(16)
O1A C5A C6A 122.15(15)
N1A C5A C6A 115.50(16)
C7A C6A C5A 122.98(15)
C6A C7A C9A 121.29(15)
C6A C7A C8A 119.06(14)
C9A C7A C8A 119.57(15)
C1A C8A C7A 112.30(15)
C10A C9A C14A 118.43(15)
C10A C9A C7A 120.63(16)
C14A C9A C7A 120.94(15)
C11A C10A C9A 121.02(18)
C12A C11A C10A 119.19(16)
C11A C12A C13A 121.50(16)
C11A C12A Br1A 118.88(13)
C13A C12A Br1A 119.61(15)
C12A C13A C14A 118.71(19)
C13A C14A C9A 121.13(16)
C5 N1 C4 123.14(16)
C5 N1 C1 123.06(15)
C4 N1 C1 113.30(13)
N1 C1 C8 111.52(14)
N1 C1 C2 101.90(15)
C8 C1 C2 117.63(16)
C1 C2 C3 103.98(15)
C2 C3 C4 104.83(14)
N1 C4 C3 103.30(15)
O1 C5 N1 121.82(16)
O1 C5 C6 122.08(15)
N1 C5 C6 116.01(16)
C7 C6 C5 123.19(15)
C6 C7 C9 121.79(15)
C6 C7 C8 119.16(15)
C9 C7 C8 118.82(15)
C1 C8 C7 112.67(15)
C14 C9 C10 118.05(15)
C14 C9 C7 120.36(15)
C10 C9 C7 121.57(17)
C11 C10 C9 121.26(19)
C10 C11 C12 119.21(16)
C13 C12 C11 121.17(16)
C13 C12 Br1 119.26(15)
C11 C12 Br1 119.55(13)
C12 C13 C14 119.38(18)
C13 C14 C9 120.91(15)

loop_
_geom_bond_atom_site_label_1
_geom_bond_atom_site_label_2
_geom_bond_distance
Br1A C12A 1.9006(17)
N1A C5A 1.346(2)
N1A C4A 1.452(2)
N1A C1A 1.471(2)
O1A C5A 1.231(2)
C1A C8A 1.505(2)
C1A C2A 1.528(3)
C2A C3A 1.529(3)
C3A C4A 1.532(2)
C5A C6A 1.480(2)
C6A C7A 1.340(2)
C7A C9A 1.477(2)
C7A C8A 1.509(2)
C9A C10A 1.396(2)
C9A C14A 1.397(3)
C10A C11A 1.387(2)
C11A C12A 1.379(3)
C12A C13A 1.388(3)
C13A C14A 1.391(2)
Br1 C12 1.9053(17)
N1 C5 1.347(2)
N1 C4 1.461(2)
N1 C1 1.468(2)
O1 C5 1.242(2)
C1 C8 1.506(2)
C1 C2 1.515(2)
C2 C3 1.532(3)
C3 C4 1.536(3)
C5 C6 1.471(2)
C6 C7 1.344(3)
C7 C9 1.477(2)
C7 C8 1.512(2)
C9 C14 1.403(3)
C9 C10 1.404(2)
C10 C11 1.380(3)
C11 C12 1.386(3)
C12 C13 1.383(2)
C13 C14 1.385(2)
